data_2108848
loop_
_publ_author_name
'Bujak, Maciej'
'Podsiad\/lo, Marcin'
'Katrusiak, Andrzej'

_publ_section_title
;
 Properties and interactions -- melting point of tribromobenzene isomers
;
_journal_coeditor_code LO5092
_journal_issue 4
_journal_name_full 'Acta Crystallographica Section B'
_journal_page_first
;
;
_journal_paper_doi 10.1107/S2052520621006399
_journal_volume 77
_journal_year 2021
_chemical_formula_moiety 'C6 H3 Br3'
_chemical_formula_sum 'C6 H3 Br3'
_chemical_formula_weight 314.78
_space_group_crystal_system monoclinic
_space_group_IT_number 14
_space_group_name_Hall '-P 2ybc'
_space_group_name_H-M_alt 'P 1 21/c 1'
_atom_sites_solution_hydrogens difmap
_atom_sites_solution_primary direct
_atom_sites_solution_secondary difmap
_audit_creation_method SHELXL-2014/7
_cell_angle_alpha 90
_cell_angle_beta 113.204(6)
_cell_angle_gamma 90
_cell_formula_units_Z 8
_cell_length_a 12.8999(7)
_cell_length_b 8.3264(5)
_cell_length_c 15.4925(8)
_cell_measurement_reflns_used 3083
_cell_measurement_temperature 200.0(1)
_cell_measurement_theta_max 28.38
_cell_measurement_theta_min 2.99
_cell_volume 1529.44(16)
_computing_cell_refinement 'CrysAlisPro 1.171.39.46 (Rigaku Oxford Diffraction, 2018)'
_computing_data_collection 'CrysAlisPro 1.171.39.46 (Rigaku Oxford Diffraction, 2018)'
_computing_data_reduction 'CrysAlisPro 1.171.39.46 (Rigaku Oxford Diffraction, 2018)'
_computing_molecular_graphics 'Mercury (Macrae at al., 2020)'
_computing_publication_material 'SHELXL-2014/7 (Sheldrick, 2014)'
_computing_structure_refinement 'SHELXL-2014/7 (Sheldrick, 2014)'
_computing_structure_solution 'SHELXS-97 (Sheldrick, 2008)'
_diffrn_ambient_temperature 200.0(1)
_diffrn_detector_area_resol_mean 16.1544
_diffrn_measured_fraction_theta_full 0.997
_diffrn_measured_fraction_theta_max 0.997
_diffrn_measurement_device_type 'Xcalibur, Eos'
_diffrn_measurement_method '\w scans'
_diffrn_radiation_type MoK\a
_diffrn_radiation_wavelength 0.71073
_diffrn_reflns_av_R_equivalents 0.0721
_diffrn_reflns_av_unetI/netI 0.0467
_diffrn_reflns_Laue_measured_fraction_full 0.997
_diffrn_reflns_Laue_measured_fraction_max 0.997
_diffrn_reflns_limit_h_max 15
_diffrn_reflns_limit_h_min -15
_diffrn_reflns_limit_k_max 10
_diffrn_reflns_limit_k_min -10
_diffrn_reflns_limit_l_max 19
_diffrn_reflns_limit_l_min -19
_diffrn_reflns_number 21168
_diffrn_reflns_point_group_measured_fraction_full 0.997
_diffrn_reflns_point_group_measured_fraction_max 0.997
_diffrn_reflns_theta_full 25.242
_diffrn_reflns_theta_max 25.999
_diffrn_reflns_theta_min 2.861
_diffrn_source 'fine-focus sealed X-ray tube'
_exptl_absorpt_coefficient_mu 15.729
_exptl_absorpt_correction_T_max 0.169
_exptl_absorpt_correction_T_min 0.045
_exptl_absorpt_correction_type analytical
_exptl_absorpt_process_details
;
CrysAlisPro 1.171.39.46 (Rigaku Oxford Diffraction, 2018)
Analytical numeric absorption correction using a multifaceted crystal
model based on expressions derived by R.C. Clark & J.S. Reid.
(Clark, R. C. & Reid, J. S. (1995). Acta Cryst. A51, 887-897)
Empirical absorption correction using spherical harmonics,
implemented in SCALE3 ABSPACK scaling algorithm.
;
_exptl_crystal_colour yellow
_exptl_crystal_density_diffrn 2.734
_exptl_crystal_density_method 'not measured'
_exptl_crystal_description tabular
_exptl_crystal_F_000 1152
_exptl_crystal_size_max 0.48
_exptl_crystal_size_mid 0.25
_exptl_crystal_size_min 0.18
_refine_diff_density_max 0.718
_refine_diff_density_min -0.679
_refine_diff_density_rms 0.130
_refine_ls_extinction_coef 0.00095(9)
_refine_ls_extinction_expression Fc^*^=kFc[1+0.001xFc^2^\l^3^/sin(2\q)]^-1/4^
_refine_ls_extinction_method 'SHELXL-2014/7 (Sheldrick 2014)'
_refine_ls_goodness_of_fit_ref 1.003
_refine_ls_hydrogen_treatment constr
_refine_ls_matrix_type full
_refine_ls_number_parameters 164
_refine_ls_number_reflns 2990
_refine_ls_number_restraints 0
_refine_ls_restrained_S_all 1.003
_refine_ls_R_factor_all 0.0623
_refine_ls_R_factor_gt 0.0349
_refine_ls_shift/su_max 0.001
_refine_ls_shift/su_mean 0.000
_refine_ls_structure_factor_coef Fsqd
_refine_ls_weighting_details 'w=1/[\s^2^(Fo^2^)+(0.0250P)^2^] where P=(Fo^2^+2Fc^2^)/3'
_refine_ls_weighting_scheme calc
_refine_ls_wR_factor_gt 0.0622
_refine_ls_wR_factor_ref 0.0676
_reflns_Friedel_coverage 0.000
_reflns_number_gt 2138
_reflns_number_total 2990
_reflns_threshold_expression 'I > 2\s(I)'
_cod_data_source_file lo5092sup1.cif
_cod_data_source_block 123TBB_200K
_cod_original_sg_symbol_H-M 'P 21/c'
_cod_database_code 2108848
_shelx_shelxl_version_number 2014/7
_shelx_space_group_comment
;
The symmetry employed for this shelxl refinement is uniquely defined
by the following loop, which should always be used as a source of
symmetry information in preference to the above space-group names.
They are only intended as comments.
;
_shelx_estimated_absorpt_t_min 0.049
_shelx_estimated_absorpt_t_max 0.164

loop_
_space_group_symop_operation_xyz
'x, y, z'
'-x, y+1/2, -z+1/2'
'-x, -y, -z'
'x, -y-1/2, z-1/2'

loop_
_atom_site_label
_atom_site_type_symbol
_atom_site_fract_x
_atom_site_fract_y
_atom_site_fract_z
_atom_site_U_iso_or_equiv
_atom_site_adp_type
_atom_site_occupancy
_atom_site_site_symmetry_order
_atom_site_calc_flag
_atom_site_refinement_flags_posn
_atom_site_refinement_flags_adp
_atom_site_refinement_flags_occupancy
_atom_site_disorder_assembly
_atom_site_disorder_group
C11 C 0.4724(4) 0.2325(7) 0.0505(3) 0.0278(13) Uani 1 1 d . . . . .
Br11 Br 0.54901(5) 0.30067(9) 0.17552(4) 0.0461(2) Uani 1 1 d . . . . .
C12 C 0.3828(4) 0.1264(6) 0.0257(3) 0.0240(12) Uani 1 1 d . . . . .
Br12 Br 0.33158(4) 0.04745(8) 0.11625(4) 0.03727(17) Uani 1 1 d . . . . .
C13 C 0.3299(4) 0.0787(7) -0.0675(3) 0.0272(12) Uani 1 1 d . . . . .
Br13 Br 0.20564(5) -0.06077(8) -0.10688(4) 0.04590(18) Uani 1 1 d . . . . .
C14 C 0.3660(4) 0.1376(7) -0.1333(3) 0.0325(13) Uani 1 1 d . . . . .
H14 H 0.3299 0.1060 -0.1956 0.039 Uiso 1 1 calc R U . . .
C15 C 0.4552(4) 0.2432(8) -0.1082(4) 0.0380(15) Uani 1 1 d . . . . .
H15 H 0.4790 0.2825 -0.1536 0.046 Uiso 1 1 calc R U . . .
C16 C 0.5096(4) 0.2910(7) -0.0157(4) 0.0321(13) Uani 1 1 d . . . . .
H16 H 0.5704 0.3614 0.0017 0.039 Uiso 1 1 calc R U . . .
C21 C 0.0714(4) 0.7263(7) 0.0422(3) 0.0290(13) Uani 1 1 d . . . . .
Br21 Br 0.11887(5) 0.79891(8) 0.16692(4) 0.04177(18) Uani 1 1 d . . . . .
C22 C 0.1369(4) 0.6192(6) 0.0152(3) 0.0244(12) Uani 1 1 d . . . . .
Br22 Br 0.27423(4) 0.54196(8) 0.10302(4) 0.03664(17) Uani 1 1 d . . . . .
C23 C 0.0976(4) 0.5743(7) -0.0787(3) 0.0263(12) Uani 1 1 d . . . . .
Br23 Br 0.18192(5) 0.43386(8) -0.12093(4) 0.04256(18) Uani 1 1 d . . . . .
C24 C -0.0018(4) 0.6338(7) -0.1441(4) 0.0306(13) Uani 1 1 d . . . . .
H24 H -0.0269 0.6026 -0.2067 0.037 Uiso 1 1 calc R U . . .
C25 C -0.0640(4) 0.7410(8) -0.1152(4) 0.0355(14) Uani 1 1 d . . . . .
H25 H -0.1313 0.7820 -0.1590 0.043 Uiso 1 1 calc R U . . .
C26 C -0.0276(4) 0.7872(7) -0.0230(4) 0.0318(13) Uani 1 1 d . . . . .
H26 H -0.0698 0.8597 -0.0045 0.038 Uiso 1 1 calc R U . . .

loop_
_atom_site_aniso_label
_atom_site_aniso_U_11
_atom_site_aniso_U_22
_atom_site_aniso_U_33
_atom_site_aniso_U_23
_atom_site_aniso_U_13
_atom_site_aniso_U_12
C11 0.030(3) 0.030(4) 0.021(3) 0.001(2) 0.008(2) 0.007(2)
Br11 0.0439(3) 0.0582(5) 0.0255(3) -0.0058(3) 0.0023(3) -0.0076(3)
C12 0.028(3) 0.024(3) 0.022(3) 0.006(2) 0.012(2) 0.004(2)
Br12 0.0399(3) 0.0447(4) 0.0316(3) 0.0105(3) 0.0188(2) 0.0043(3)
C13 0.031(3) 0.021(3) 0.031(3) -0.001(2) 0.014(2) 0.001(2)
Br13 0.0448(3) 0.0421(5) 0.0429(4) -0.0071(3) 0.0087(3) -0.0128(3)
C14 0.043(3) 0.033(4) 0.017(3) 0.000(2) 0.007(2) 0.008(3)
C15 0.047(4) 0.041(4) 0.036(4) 0.007(3) 0.027(3) 0.009(3)
C16 0.030(3) 0.031(4) 0.034(3) 0.005(2) 0.011(2) -0.001(3)
C21 0.033(3) 0.033(4) 0.023(3) 0.000(2) 0.014(2) -0.008(3)
Br21 0.0485(3) 0.0525(5) 0.0263(3) -0.0063(3) 0.0168(3) -0.0049(3)
C22 0.023(3) 0.025(4) 0.024(3) 0.007(2) 0.007(2) -0.001(2)
Br22 0.0287(3) 0.0474(4) 0.0285(3) 0.0078(3) 0.0056(2) 0.0030(3)
C23 0.033(3) 0.020(3) 0.029(3) -0.002(2) 0.014(2) -0.003(2)
Br23 0.0489(4) 0.0432(5) 0.0373(4) -0.0046(3) 0.0189(3) 0.0099(3)
C24 0.033(3) 0.032(4) 0.023(3) -0.001(2) 0.007(2) -0.004(3)
C25 0.028(3) 0.043(4) 0.027(3) 0.005(3) 0.003(2) -0.001(3)
C26 0.032(3) 0.032(4) 0.035(3) 0.001(2) 0.017(3) 0.000(3)

loop_
_atom_type_symbol
_atom_type_description
_atom_type_scat_dispersion_real
_atom_type_scat_dispersion_imag
_atom_type_scat_source
C C 0.0033 0.0016 'International Tables Vol C Tables 4.2.6.8 and 6.1.1.4'
H H 0.0000 0.0000 'International Tables Vol C Tables 4.2.6.8 and 6.1.1.4'
Br Br -0.2901 2.4595 'International Tables Vol C Tables 4.2.6.8 and 6.1.1.4'

loop_
_geom_angle_atom_site_label_1
_geom_angle_atom_site_label_2
_geom_angle_atom_site_label_3
_geom_angle
_geom_angle_site_symmetry_1
_geom_angle_site_symmetry_3
_geom_angle_publ_flag
C16 C11 C12 121.1(5) . . ?
C16 C11 Br11 117.6(4) . . ?
C12 C11 Br11 121.4(4) . . ?
C11 C12 C13 119.0(4) . . ?
C11 C12 Br12 121.0(4) . . ?
C13 C12 Br12 120.0(4) . . ?
C14 C13 C12 120.0(5) . . ?
C14 C13 Br13 118.6(4) . . ?
C12 C13 Br13 121.4(4) . . ?
C13 C14 C15 120.7(5) . . ?
C13 C14 H14 119.6 . . ?
C15 C14 H14 119.6 . . ?
C14 C15 C16 120.2(5) . . ?
C14 C15 H15 119.9 . . ?
C16 C15 H15 119.9 . . ?
C11 C16 C15 119.0(5) . . ?
C11 C16 H16 120.5 . . ?
C15 C16 H16 120.5 . . ?
C26 C21 C22 120.7(5) . . ?
C26 C21 Br21 117.8(4) . . ?
C22 C21 Br21 121.4(4) . . ?
C23 C22 C21 118.0(4) . . ?
C23 C22 Br22 121.2(4) . . ?
C21 C22 Br22 120.7(4) . . ?
C24 C23 C22 121.5(5) . . ?
C24 C23 Br23 117.8(4) . . ?
C22 C23 Br23 120.6(4) . . ?
C23 C24 C25 119.0(5) . . ?
C23 C24 H24 120.5 . . ?
C25 C24 H24 120.5 . . ?
C26 C25 C24 120.8(5) . . ?
C26 C25 H25 119.6 . . ?
C24 C25 H25 119.6 . . ?
C25 C26 C21 119.9(5) . . ?
C25 C26 H26 120.0 . . ?
C21 C26 H26 120.0 . . ?

loop_
_geom_bond_atom_site_label_1
_geom_bond_atom_site_label_2
_geom_bond_distance
_geom_bond_site_symmetry_2
_geom_bond_publ_flag
C11 C16 1.382(7) . ?
C11 C12 1.384(7) . ?
C11 Br11 1.882(5) . ?
C12 C13 1.391(6) . ?
C12 Br12 1.888(4) . ?
C13 C14 1.367(7) . ?
C13 Br13 1.876(5) . ?
C14 C15 1.378(8) . ?
C14 H14 0.9300 . ?
C15 C16 1.382(7) . ?
C15 H15 0.9300 . ?
C16 H16 0.9300 . ?
C21 C26 1.376(7) . ?
C21 C22 1.400(7) . ?
C21 Br21 1.883(5) . ?
C22 C23 1.390(6) . ?
C22 Br22 1.872(5) . ?
C23 C24 1.376(7) . ?
C23 Br23 1.881(5) . ?
C24 C25 1.387(7) . ?
C24 H24 0.9300 . ?
C25 C26 1.372(7) . ?
C25 H25 0.9300 . ?
C26 H26 0.9300 . ?

loop_
_geom_torsion_atom_site_label_1
_geom_torsion_atom_site_label_2
_geom_torsion_atom_site_label_3
_geom_torsion_atom_site_label_4
_geom_torsion
_geom_torsion_site_symmetry_1
_geom_torsion_site_symmetry_2
_geom_torsion_site_symmetry_3
_geom_torsion_site_symmetry_4
_geom_torsion_publ_flag
C16 C11 C12 C13 -0.1(8) . . . . ?
Br11 C11 C12 C13 -179.4(4) . . . . ?
C16 C11 C12 Br12 -179.7(4) . . . . ?
Br11 C11 C12 Br12 1.0(6) . . . . ?
C11 C12 C13 C14 -0.5(8) . . . . ?
Br12 C12 C13 C14 179.1(4) . . . . ?
C11 C12 C13 Br13 -178.5(4) . . . . ?
Br12 C12 C13 Br13 1.2(6) . . . . ?
C12 C13 C14 C15 0.5(8) . . . . ?
Br13 C13 C14 C15 178.5(4) . . . . ?
C13 C14 C15 C16 0.1(9) . . . . ?
C12 C11 C16 C15 0.7(8) . . . . ?
Br11 C11 C16 C15 180.0(4) . . . . ?
C14 C15 C16 C11 -0.7(8) . . . . ?
C26 C21 C22 C23 -1.2(8) . . . . ?
Br21 C21 C22 C23 -178.4(4) . . . . ?
C26 C21 C22 Br22 177.8(4) . . . . ?
Br21 C21 C22 Br22 0.7(6) . . . . ?
C21 C22 C23 C24 0.7(8) . . . . ?
Br22 C22 C23 C24 -178.3(4) . . . . ?
C21 C22 C23 Br23 178.9(4) . . . . ?
Br22 C22 C23 Br23 -0.1(6) . . . . ?
C22 C23 C24 C25 0.0(8) . . . . ?
Br23 C23 C24 C25 -178.3(4) . . . . ?
C23 C24 C25 C26 -0.1(8) . . . . ?
C24 C25 C26 C21 -0.4(8) . . . . ?
C22 C21 C26 C25 1.1(8) . . . . ?
Br21 C21 C26 C25 178.3(4) . . . . ?

_cod_database_fobs_code 2108848
